data_4081037
loop_
_publ_author_name
'Pettinari, Riccardo'
'Pettinari, Claudio'
'Marchetti, Fabio'
'Monari, Magda'
'Mosconi, Edoardo'
'De Angelis, Filippo'

_publ_section_title
;
 Boron Functionalization and Unusual B--C Bond Activation in Rhodium(III)
 and Iridium(III) Complexes with Diphenylbis(pyrazolylborate) Ligands
 (Ph2Bp)
;
_journal_issue 14
_journal_name_full Organometallics
_journal_page_first 3895
_journal_paper_doi 10.1021/om400375j
_journal_volume 32
_journal_year 2013
_chemical_formula_sum 'C31 H34 B N2 O Rh'
_chemical_formula_weight 564.32
_chemical_name_systematic
;
 ?
;
_space_group_IT_number 4
_symmetry_cell_setting monoclinic
_symmetry_space_group_name_Hall 'P 2yb'
_symmetry_space_group_name_H-M 'P 1 21 1'
_atom_sites_solution_hydrogens geom
_atom_sites_solution_primary direct
_atom_sites_solution_secondary difmap
_audit_creation_method SHELXL-97
_cell_angle_alpha 90.00
_cell_angle_beta 101.3370(10)
_cell_angle_gamma 90.00
_cell_formula_units_Z 2
_cell_length_a 10.1219(5)
_cell_length_b 9.4374(5)
_cell_length_c 14.7051(7)
_cell_measurement_reflns_used 8632
_cell_measurement_temperature 293(2)
_cell_measurement_theta_max 26.35
_cell_measurement_theta_min 2.58
_cell_volume 1377.29(12)
_computing_cell_refinement 'Bruker SMART'
_computing_data_collection 'Bruker SMART'
_computing_data_reduction 'Bruker SAINT'
_computing_molecular_graphics 'Bruker SHELXTL'
_computing_publication_material 'Bruker SHELXTL'
_computing_structure_refinement 'Bruker SHELXTL'
_computing_structure_solution 'SIR-97, Giacovazzo 1999'
_diffrn_ambient_temperature 293(2)
_diffrn_measured_fraction_theta_full 0.979
_diffrn_measured_fraction_theta_max 0.979
_diffrn_measurement_device_type 'CCD area detector'
_diffrn_measurement_method 'phi and omega scans'
_diffrn_radiation_monochromator graphite
_diffrn_radiation_source 'fine-focus sealed tube'
_diffrn_radiation_type MoK\a
_diffrn_radiation_wavelength 0.71073
_diffrn_reflns_av_R_equivalents 0.0160
_diffrn_reflns_av_sigmaI/netI 0.0225
_diffrn_reflns_limit_h_max 13
_diffrn_reflns_limit_h_min -13
_diffrn_reflns_limit_k_max 12
_diffrn_reflns_limit_k_min -12
_diffrn_reflns_limit_l_max 18
_diffrn_reflns_limit_l_min -19
_diffrn_reflns_number 15769
_diffrn_reflns_theta_full 28.00
_diffrn_reflns_theta_max 28.00
_diffrn_reflns_theta_min 1.41
_exptl_absorpt_coefficient_mu 0.646
_exptl_absorpt_correction_T_max 0.978
_exptl_absorpt_correction_T_min 0.865
_exptl_absorpt_correction_type empirical
_exptl_absorpt_process_details SADABS
_exptl_crystal_colour orange
_exptl_crystal_density_diffrn 1.361
_exptl_crystal_density_method 'not measured'
_exptl_crystal_description platelet
_exptl_crystal_F_000 584
_exptl_crystal_size_max 0.35
_exptl_crystal_size_mid 0.25
_exptl_crystal_size_min 0.15
_refine_diff_density_max 0.677
_refine_diff_density_min -0.207
_refine_diff_density_rms 0.068
_refine_ls_abs_structure_details 'Flack H D (1983), Acta Cryst. A39, 876-881'
_refine_ls_abs_structure_Flack 0.03(3)
_refine_ls_extinction_method none
_refine_ls_goodness_of_fit_ref 1.022
_refine_ls_hydrogen_treatment mixed
_refine_ls_matrix_type full
_refine_ls_number_parameters 333
_refine_ls_number_reflns 6376
_refine_ls_number_restraints 3
_refine_ls_restrained_S_all 1.022
_refine_ls_R_factor_all 0.0338
_refine_ls_R_factor_gt 0.0307
_refine_ls_shift/su_max 0.002
_refine_ls_shift/su_mean 0.000
_refine_ls_structure_factor_coef Fsqd
_refine_ls_weighting_details 'calc w=1/[\s^2^(Fo^2^)+(0.0625P)^2^+0.0000P] where P=(Fo^2^+2Fc^2^)/3'
_refine_ls_weighting_scheme calc
_refine_ls_wR_factor_gt 0.0809
_refine_ls_wR_factor_ref 0.0825
_reflns_number_gt 5869
_reflns_number_total 6376
_reflns_threshold_expression >2\s(I)
_cod_data_source_file om400375j_si_007.cif
_cod_data_source_block comp-2
_cod_depositor_comments
;
The following automatic conversions were performed:

'_symmetry_cell_setting' value 'Monoclinic' changed to 'monoclinic'
according to /home/saulius/struct/CIF-dictionaries/cif_core.dic
dictionary named 'cif_core.dic' version 2.4.2 from 2011-04-26.

Automatic conversion script
Id: cif_fix_values 1891 2012-01-12 08:04:46Z andrius 
;
_cod_original_sg_symbol_H-M P2(1)
_cod_database_code 4081037

loop_
_symmetry_equiv_pos_as_xyz
'x, y, z'
'-x, y+1/2, -z'

loop_
_atom_site_label
_atom_site_type_symbol
_atom_site_fract_x
_atom_site_fract_y
_atom_site_fract_z
_atom_site_U_iso_or_equiv
_atom_site_adp_type
_atom_site_occupancy
_atom_site_symmetry_multiplicity
_atom_site_calc_flag
_atom_site_refinement_flags
Rh Rh 0.627543(15) 0.86702(4) 0.742769(10) 0.04086(7) Uani 1 1 d .
N1 N 0.4909(2) 0.8793(4) 0.83098(14) 0.0435(5) Uani 1 1 d .
N2 N 0.3816(2) 0.7924(3) 0.81220(16) 0.0460(5) Uani 1 1 d .
O1 O 0.5050(2) 0.6822(2) 0.70186(14) 0.0471(4) Uani 1 1 d D
C16 C 0.3128(3) 0.5417(3) 0.7523(2) 0.0483(6) Uani 1 1 d .
C1 C 0.4766(3) 0.9558(3) 0.9060(2) 0.0530(7) Uani 1 1 d .
H1 H 0.5366 1.0250 0.9338 0.064 Uiso 1 1 calc R
C4 C 0.7485(3) 0.7364(3) 0.8321(2) 0.0485(6) Uani 1 1 d .
C26 C 0.7344(3) 0.9105(4) 0.6333(2) 0.0552(8) Uani 1 1 d .
C24 C 0.7129(3) 1.0723(3) 0.7450(2) 0.0554(7) Uani 1 1 d .
C21 C 0.3817(4) 0.4720(4) 0.8302(2) 0.0593(8) Uani 1 1 d .
H21 H 0.4569 0.5161 0.8653 0.071 Uiso 1 1 calc R
C3 C 0.3043(3) 0.8138(4) 0.8744(2) 0.0582(8) Uani 1 1 d .
H3 H 0.2244 0.7662 0.8762 0.070 Uiso 1 1 calc R
C23 C 0.5927(3) 1.0812(3) 0.6719(2) 0.0534(7) Uani 1 1 d .
C20 C 0.3452(4) 0.3409(4) 0.8588(3) 0.0653(10) Uani 1 1 d .
H20 H 0.3947 0.2987 0.9119 0.078 Uiso 1 1 calc R
C2 C 0.3611(4) 0.9172(4) 0.9355(2) 0.0607(8) Uani 1 1 d .
H2 H 0.3286 0.9531 0.9857 0.073 Uiso 1 1 calc R
C22 C 0.6056(3) 0.9807(4) 0.6052(2) 0.0555(7) Uani 1 1 d .
C25 C 0.8032(3) 0.9751(4) 0.7162(2) 0.0553(7) Uani 1 1 d .
C18 C 0.1635(4) 0.3371(4) 0.7319(3) 0.0723(12) Uani 1 1 d .
H18 H 0.0880 0.2921 0.6978 0.087 Uiso 1 1 calc R
C15 C 0.2436(3) 0.7094(4) 0.5478(2) 0.0603(8) Uani 1 1 d .
H15 H 0.2750 0.6180 0.5414 0.072 Uiso 1 1 calc R
C27 C 0.5048(4) 0.9484(5) 0.5180(2) 0.0763(11) Uani 1 1 d .
H27A H 0.4199 0.9913 0.5214 0.114 Uiso 1 1 calc R
H27B H 0.4936 0.8477 0.5114 0.114 Uiso 1 1 calc R
H27C H 0.5365 0.9857 0.4654 0.114 Uiso 1 1 calc R
C19 C 0.2341(4) 0.2730(4) 0.8073(3) 0.0713(9) Uani 1 1 d .
H19 H 0.2087 0.1840 0.8249 0.086 Uiso 1 1 calc R
B1 B 0.3628(3) 0.6937(4) 0.7224(2) 0.0451(6) Uani 1 1 d D
C17 C 0.2005(3) 0.4689(4) 0.7034(3) 0.0660(9) Uani 1 1 d .
H17 H 0.1493 0.5100 0.6505 0.079 Uiso 1 1 calc R
C30 C 0.9480(3) 0.9486(6) 0.7636(3) 0.0798(12) Uani 1 1 d .
H30A H 1.0068 1.0059 0.7349 0.120 Uiso 1 1 calc R
H30B H 0.9694 0.8504 0.7577 0.120 Uiso 1 1 calc R
H30C H 0.9595 0.9728 0.8280 0.120 Uiso 1 1 calc R
C31 C 0.7907(4) 0.8058(5) 0.5754(3) 0.0775(10) Uani 1 1 d .
H31A H 0.8780 0.7757 0.6076 0.116 Uiso 1 1 calc R
H31B H 0.7985 0.8488 0.5176 0.116 Uiso 1 1 calc R
H31C H 0.7318 0.7253 0.5638 0.116 Uiso 1 1 calc R
C29 C 0.7388(5) 1.1726(5) 0.8265(3) 0.0826(13) Uani 1 1 d .
H29A H 0.7672 1.2627 0.8070 0.124 Uiso 1 1 calc R
H29B H 0.8080 1.1343 0.8743 0.124 Uiso 1 1 calc R
H29C H 0.6576 1.1845 0.8502 0.124 Uiso 1 1 calc R
C9 C 0.7925(3) 0.7649(4) 0.9256(2) 0.0593(7) Uani 1 1 d .
H9 H 0.7523 0.8385 0.9523 0.071 Uiso 1 1 calc R
C8 C 0.8953(4) 0.6871(5) 0.9811(3) 0.0748(10) Uani 1 1 d .
H8 H 0.9265 0.7129 1.0426 0.090 Uiso 1 1 calc R
C5 C 0.8038(4) 0.6155(4) 0.7976(3) 0.0657(9) Uani 1 1 d .
H5 H 0.7723 0.5872 0.7366 0.079 Uiso 1 1 calc R
C7 C 0.9494(5) 0.5732(5) 0.9447(4) 0.0911(14) Uani 1 1 d .
H7 H 1.0164 0.5197 0.9816 0.109 Uiso 1 1 calc R
C28 C 0.4795(5) 1.1810(5) 0.6729(3) 0.0789(11) Uani 1 1 d .
H28A H 0.4149 1.1725 0.6159 0.118 Uiso 1 1 calc R
H28B H 0.5134 1.2762 0.6793 0.118 Uiso 1 1 calc R
H28C H 0.4371 1.1587 0.7241 0.118 Uiso 1 1 calc R
C12 C 0.1447(3) 0.9759(4) 0.5630(3) 0.0681(9) Uani 1 1 d .
H12 H 0.1105 1.0664 0.5684 0.082 Uiso 1 1 calc R
C11 C 0.2176(3) 0.9100(4) 0.6407(2) 0.0554(8) Uani 1 1 d .
H11 H 0.2315 0.9566 0.6975 0.066 Uiso 1 1 calc R
C10 C 0.2711(3) 0.7741(4) 0.6356(2) 0.0482(6) Uani 1 1 d .
C13 C 0.1221(4) 0.9119(5) 0.4797(3) 0.0730(12) Uani 1 1 d .
H13 H 0.0732 0.9579 0.4279 0.088 Uiso 1 1 calc R
C14 C 0.1723(4) 0.7764(5) 0.4716(3) 0.0724(10) Uani 1 1 d .
H14 H 0.1573 0.7315 0.4142 0.087 Uiso 1 1 calc R
C6 C 0.9048(4) 0.5382(5) 0.8536(4) 0.0819(12) Uani 1 1 d .
H6 H 0.9428 0.4612 0.8288 0.098 Uiso 1 1 calc R
H111 H 0.554(3) 0.621(4) 0.738(3) 0.098 Uiso 1 1 d D

loop_
_atom_site_aniso_label
_atom_site_aniso_U_11
_atom_site_aniso_U_22
_atom_site_aniso_U_33
_atom_site_aniso_U_23
_atom_site_aniso_U_13
_atom_site_aniso_U_12
Rh 0.03441(9) 0.04567(10) 0.04136(10) -0.00326(12) 0.00464(6) -0.00360(11)
N1 0.0404(9) 0.0465(13) 0.0418(9) 0.0011(14) 0.0037(7) -0.0008(13)
N2 0.0386(11) 0.0543(13) 0.0456(12) -0.0017(10) 0.0093(9) -0.0005(10)
O1 0.0410(10) 0.0509(11) 0.0476(11) -0.0078(8) 0.0041(8) -0.0057(8)
C16 0.0377(14) 0.0530(15) 0.0538(16) -0.0039(12) 0.0080(11) -0.0041(11)
C1 0.0544(16) 0.0506(16) 0.0514(16) -0.0093(13) 0.0044(13) 0.0029(13)
C4 0.0362(13) 0.0506(15) 0.0567(17) -0.0001(12) 0.0041(12) -0.0016(11)
C26 0.0493(15) 0.068(2) 0.0517(15) -0.0028(12) 0.0175(13) -0.0139(12)
C24 0.0588(17) 0.0517(16) 0.0560(17) -0.0020(13) 0.0118(14) -0.0165(14)
C21 0.0595(18) 0.0611(18) 0.0531(17) -0.0013(14) 0.0012(14) -0.0098(15)
C3 0.0460(15) 0.0730(19) 0.0597(18) -0.0010(14) 0.0203(14) -0.0012(13)
C23 0.0531(16) 0.0572(17) 0.0508(16) 0.0078(13) 0.0118(13) -0.0034(13)
C20 0.0727(19) 0.062(3) 0.0581(16) 0.0064(16) 0.0042(14) -0.0016(16)
C2 0.0676(19) 0.072(2) 0.0440(15) -0.0055(13) 0.0154(14) 0.0076(15)
C22 0.0464(15) 0.0694(19) 0.0507(16) 0.0030(14) 0.0095(12) -0.0100(14)
C25 0.0458(15) 0.0639(18) 0.0561(17) 0.0032(14) 0.0095(13) -0.0161(14)
C18 0.0565(17) 0.059(3) 0.095(3) -0.0054(17) 0.0002(17) -0.0159(16)
C15 0.0526(17) 0.070(2) 0.0549(18) -0.0066(15) 0.0022(14) -0.0050(15)
C27 0.072(2) 0.110(3) 0.0441(16) 0.0053(18) 0.0044(15) -0.026(2)
C19 0.081(2) 0.0520(17) 0.085(3) -0.0012(18) 0.028(2) -0.0117(18)
B1 0.0354(14) 0.0514(16) 0.0465(16) -0.0036(14) 0.0032(12) -0.0047(12)
C17 0.0450(16) 0.068(2) 0.079(2) 0.0032(18) -0.0033(15) -0.0087(15)
C30 0.0421(17) 0.107(3) 0.090(3) -0.002(3) 0.0132(18) -0.0217(19)
C31 0.079(2) 0.084(2) 0.078(2) -0.0112(19) 0.037(2) -0.005(2)
C29 0.097(3) 0.069(2) 0.079(3) -0.024(2) 0.011(2) -0.028(2)
C9 0.0493(15) 0.0675(19) 0.0565(17) -0.0018(15) -0.0010(13) 0.0071(15)
C8 0.072(2) 0.084(3) 0.060(2) 0.0086(18) -0.0076(18) 0.011(2)
C5 0.0547(18) 0.0617(19) 0.076(2) -0.0133(18) 0.0020(16) 0.0074(16)
C7 0.071(2) 0.084(3) 0.109(3) 0.025(3) -0.008(2) 0.022(2)
C28 0.090(3) 0.064(2) 0.082(3) 0.012(2) 0.016(2) 0.014(2)
C12 0.0510(18) 0.071(2) 0.080(2) 0.0072(18) 0.0059(16) 0.0153(16)
C11 0.0464(16) 0.063(2) 0.0560(17) -0.0020(13) 0.0095(14) 0.0040(13)
C10 0.0345(13) 0.0608(18) 0.0476(15) -0.0006(13) 0.0043(11) -0.0015(13)
C13 0.0543(19) 0.097(3) 0.059(2) 0.0116(18) -0.0086(16) 0.0033(18)
C14 0.061(2) 0.096(3) 0.0538(19) -0.006(2) -0.0043(16) -0.005(2)
C6 0.068(2) 0.061(2) 0.114(3) -0.003(2) 0.011(2) 0.0163(18)

loop_
_atom_type_symbol
_atom_type_description
_atom_type_scat_dispersion_real
_atom_type_scat_dispersion_imag
_atom_type_scat_source
C C 0.0033 0.0016 'International Tables Vol C Tables 4.2.6.8 and 6.1.1.4'
H H 0.0000 0.0000 'International Tables Vol C Tables 4.2.6.8 and 6.1.1.4'
B B 0.0013 0.0007 'International Tables Vol C Tables 4.2.6.8 and 6.1.1.4'
N N 0.0061 0.0033 'International Tables Vol C Tables 4.2.6.8 and 6.1.1.4'
Rh Rh -1.1178 0.9187 'International Tables Vol C Tables 4.2.6.8 and 6.1.1.4'
O O 0.0106 0.0060 'International Tables Vol C Tables 4.2.6.8 and 6.1.1.4'

loop_
_geom_angle_atom_site_label_1
_geom_angle_atom_site_label_2
_geom_angle_atom_site_label_3
_geom_angle
C4 Rh N1 91.20(11)
C4 Rh C24 110.70(12)
N1 Rh C24 104.98(14)
C4 Rh C26 105.84(13)
N1 Rh C26 162.26(13)
C24 Rh C26 64.74(13)
C4 Rh C25 89.46(12)
N1 Rh C25 139.68(14)
C24 Rh C25 38.77(14)
C26 Rh C25 38.51(12)
C4 Rh O1 85.98(10)
N1 Rh O1 78.59(11)
C24 Rh O1 162.63(11)
C26 Rh O1 107.00(10)
C25 Rh O1 141.60(11)
C4 Rh C22 143.93(12)
N1 Rh C22 124.86(11)
C24 Rh C22 63.16(12)
C26 Rh C22 38.22(12)
C25 Rh C22 63.39(12)
O1 Rh C22 100.62(10)
C4 Rh C23 149.13(12)
N1 Rh C23 100.03(13)
C24 Rh C23 38.63(12)
C26 Rh C23 62.71(12)
C25 Rh C23 63.50(13)
O1 Rh C23 124.30(10)
C22 Rh C23 35.72(12)
C1 N1 N2 106.0(2)
C1 N1 Rh 137.0(2)
N2 N1 Rh 117.0(2)
C3 N2 N1 109.5(3)
C3 N2 B1 131.8(3)
N1 N2 B1 118.7(2)
B1 O1 Rh 113.52(17)
C21 C16 C17 114.7(3)
C21 C16 B1 121.0(3)
C17 C16 B1 124.3(3)
N1 C1 C2 110.5(3)
C9 C4 C5 116.2(3)
C9 C4 Rh 124.1(2)
C5 C4 Rh 119.4(3)
C25 C26 C22 108.2(3)
C25 C26 C31 126.8(3)
C22 C26 C31 124.4(3)
C25 C26 Rh 70.85(18)
C22 C26 Rh 75.18(17)
C31 C26 Rh 127.4(3)
C25 C24 C23 108.1(3)
C25 C24 C29 128.4(4)
C23 C24 C29 122.6(4)
C25 C24 Rh 71.83(17)
C23 C24 Rh 76.28(18)
C29 C24 Rh 126.3(3)
C20 C21 C16 123.8(3)
N2 C3 C2 109.3(3)
C22 C23 C24 107.5(3)
C22 C23 C28 128.3(3)
C24 C23 C28 124.3(3)
C22 C23 Rh 71.86(19)
C24 C23 Rh 65.08(17)
C28 C23 Rh 127.7(3)
C21 C20 C19 119.1(3)
C1 C2 C3 104.8(3)
C23 C22 C26 108.3(3)
C23 C22 C27 126.7(3)
C26 C22 C27 124.9(3)
C23 C22 Rh 72.43(18)
C26 C22 Rh 66.60(17)
C27 C22 Rh 126.7(2)
C24 C25 C26 107.4(3)
C24 C25 C30 126.3(3)
C26 C25 C30 126.3(3)
C24 C25 Rh 69.40(17)
C26 C25 Rh 70.64(17)
C30 C25 Rh 126.7(2)
C19 C18 C17 121.5(4)
C14 C15 C10 122.0(4)
C18 C19 C20 119.2(3)
O1 B1 N2 103.9(2)
O1 B1 C16 110.4(2)
N2 B1 C16 106.6(2)
O1 B1 C10 107.1(2)
N2 B1 C10 109.7(3)
C16 B1 C10 118.2(2)
C18 C17 C16 121.7(4)
C4 C9 C8 122.3(3)
C7 C8 C9 119.7(4)
C6 C5 C4 120.7(4)
C8 C7 C6 119.6(4)
C13 C12 C11 121.3(4)
C12 C11 C10 121.2(3)
C11 C10 C15 116.0(3)
C11 C10 B1 123.8(3)
C15 C10 B1 120.1(3)
C12 C13 C14 119.5(4)
C15 C14 C13 120.0(4)
C7 C6 C5 121.2(4)

loop_
_geom_bond_atom_site_label_1
_geom_bond_atom_site_label_2
_geom_bond_distance
Rh C4 2.028(3)
Rh N1 2.077(2)
Rh C24 2.119(3)
Rh C26 2.148(3)
Rh C25 2.151(3)
Rh O1 2.157(2)
Rh C22 2.262(3)
Rh C23 2.270(3)
N1 C1 1.350(4)
N1 N2 1.361(4)
N2 C3 1.330(4)
N2 B1 1.597(4)
O1 B1 1.531(4)
C16 C21 1.385(5)
C16 C17 1.400(4)
C16 B1 1.610(4)
C1 C2 1.373(5)
C4 C9 1.386(5)
C4 C5 1.409(5)
C26 C25 1.418(5)
C26 C22 1.448(5)
C26 C31 1.489(5)
C24 C25 1.417(5)
C24 C23 1.459(4)
C24 C29 1.509(5)
C21 C20 1.380(5)
C3 C2 1.374(5)
C23 C22 1.390(5)
C23 C28 1.485(5)
C20 C19 1.383(5)
C22 C27 1.505(4)
C25 C30 1.515(5)
C18 C19 1.340(6)
C18 C17 1.388(5)
C15 C14 1.363(5)
C15 C10 1.406(5)
B1 C10 1.613(4)
C9 C8 1.398(5)
C8 C7 1.363(7)
C5 C6 1.388(6)
C7 C6 1.368(7)
C12 C13 1.345(6)
C12 C11 1.381(5)
C11 C10 1.400(5)
C13 C14 1.390(7)
